data_7043158
loop_
_publ_author_name
'Pinkas, Jiri'
'Gyepes, Robert'
'Cisarova, Ivana'
'Kubi\<sta, Ji\<r\'i'
'Horacek, Michal'
'Mach, Karel'

_publ_section_title
;
 Decamethyltitanocene hydride intermediates in hydrogenation of
 corresponding titanocene-(\h2-ethene) or (\h2-alkyne) complexes and
 effects of bulkier auxiliary ligands
;
_journal_name_full 'Dalton Trans.'
_journal_paper_doi 10.1039/C7DT01545C
_journal_year 2017
_chemical_formula_moiety 'C28 H49 Si2 Ti'
_chemical_formula_sum 'C28 H49 Si2 Ti'
_chemical_formula_weight 489.75
_chemical_name_systematic
; 
 ? 
;
_space_group_IT_number 14
_symmetry_cell_setting monoclinic
_symmetry_space_group_name_Hall '-P 2yn'
_symmetry_space_group_name_H-M 'P 1 21/n 1'
_atom_sites_solution_hydrogens geom
_atom_sites_solution_primary direct
_atom_sites_solution_secondary difmap
_audit_creation_method SHELXL-97
_audit_update_record
;
2017-04-25 deposited with the CCDC.
2017-05-30 downloaded from the CCDC.
;
_cell_angle_alpha 90.00
_cell_angle_beta 102.825(2)
_cell_angle_gamma 90.00
_cell_formula_units_Z 4
_cell_length_a 12.9701(6)
_cell_length_b 14.6030(7)
_cell_length_c 15.4311(7)
_cell_measurement_reflns_used 127
_cell_measurement_temperature 150(2)
_cell_measurement_theta_max 21.1504
_cell_measurement_theta_min 1.8676
_cell_volume 2849.8(2)
_computing_structure_refinement 'SHELXL-97 (Sheldrick, 1997)'
_computing_structure_solution 'SHELXS-97 (Sheldrick, 1990)'
_diffrn_ambient_temperature 150(2)
_diffrn_measured_fraction_theta_full 0.985
_diffrn_measured_fraction_theta_max 0.985
_diffrn_measurement_device_type 'Bruker Nonius with APEX II detector'
_diffrn_radiation_monochromator graphite
_diffrn_radiation_source 'fine-focus sealed tube'
_diffrn_radiation_type MoK\a
_diffrn_radiation_wavelength 0.71073
_diffrn_reflns_av_R_equivalents 0.0563
_diffrn_reflns_av_sigmaI/netI 0.0614
_diffrn_reflns_limit_h_max 14
_diffrn_reflns_limit_h_min -16
_diffrn_reflns_limit_k_max 18
_diffrn_reflns_limit_k_min -18
_diffrn_reflns_limit_l_max 13
_diffrn_reflns_limit_l_min -19
_diffrn_reflns_number 20593
_diffrn_reflns_theta_full 27.52
_diffrn_reflns_theta_max 27.52
_diffrn_reflns_theta_min 1.86
_exptl_absorpt_coefficient_mu 0.398
_exptl_absorpt_correction_T_max 0.8045
_exptl_absorpt_correction_T_min 0.7449
_exptl_crystal_colour 'dark red'
_exptl_crystal_density_diffrn 1.141
_exptl_crystal_density_method 'not measured'
_exptl_crystal_description fragment
_exptl_crystal_F_000 1068
_exptl_crystal_size_max 0.787
_exptl_crystal_size_mid 0.656
_exptl_crystal_size_min 0.572
_refine_diff_density_max 0.444
_refine_diff_density_min -0.345
_refine_diff_density_rms 0.060
_refine_ls_extinction_method none
_refine_ls_goodness_of_fit_ref 1.033
_refine_ls_hydrogen_treatment constr
_refine_ls_matrix_type full
_refine_ls_number_parameters 305
_refine_ls_number_reflns 6446
_refine_ls_number_restraints 0
_refine_ls_restrained_S_all 1.033
_refine_ls_R_factor_all 0.0674
_refine_ls_R_factor_gt 0.0428
_refine_ls_shift/su_max 0.001
_refine_ls_shift/su_mean 0.000
_refine_ls_structure_factor_coef Fsqd
_refine_ls_weighting_details 'calc w=1/[\s^2^(Fo^2^)+(0.0555P)^2^+0.5259P] where P=(Fo^2^+2Fc^2^)/3'
_refine_ls_weighting_scheme calc
_refine_ls_wR_factor_gt 0.1090
_refine_ls_wR_factor_ref 0.1206
_reflns_number_gt 4710
_reflns_number_total 6446
_reflns_threshold_expression >2sigma(I)
_cod_data_source_file c7dt01545c8.cif
_cod_data_source_block tmstime140hbutab
_cod_depositor_comments
;
The following automatic conversions were performed:

'_symmetry_cell_setting' value 'Monoclinic' changed to 'monoclinic'
according to
/home/data/users/saulius/crontab/automatic-downloads/rss-feeds/RSC/lib/dictionaries/cif_core.dic
dictionary named 'cif_core.dic' version 2.4.2 from 2011-04-26.

Automatic conversion script
Id: cif_fix_values 4973 2017-02-22 13:04:09Z antanas 
;
_cod_original_sg_symbol_H-M 'P 21/n'
_cod_database_code 7043158

loop_
_symmetry_equiv_pos_as_xyz
'x, y, z'
'-x+1/2, y+1/2, -z+1/2'
'-x, -y, -z'
'x-1/2, -y-1/2, z-1/2'

loop_
_atom_site_label
_atom_site_type_symbol
_atom_site_fract_x
_atom_site_fract_y
_atom_site_fract_z
_atom_site_U_iso_or_equiv
_atom_site_adp_type
_atom_site_occupancy
_atom_site_symmetry_multiplicity
_atom_site_calc_flag
_atom_site_refinement_flags
_atom_site_disorder_assembly
_atom_site_disorder_group
Ti1 Ti 0.73261(3) 0.24011(2) 0.43157(2) 0.01932(11) Uani 1 1 d . . .
C1 C 0.58268(16) 0.15225(13) 0.44718(14) 0.0231(4) Uani 1 1 d . A .
Si1 Si 0.44804(4) 0.19469(4) 0.45513(4) 0.02670(15) Uani 1 1 d . . .
C2 C 0.4508(2) 0.31502(16) 0.49660(19) 0.0414(6) Uani 1 1 d . A .
H2A H 0.4726 0.3562 0.4538 0.062 Uiso 1 1 calc R . .
H2B H 0.5011 0.3197 0.5541 0.062 Uiso 1 1 calc R . .
H2C H 0.3801 0.3323 0.5037 0.062 Uiso 1 1 calc R . .
C3 C 0.3957(2) 0.11945(18) 0.5338(2) 0.0447(7) Uani 1 1 d . A .
H3A H 0.4375 0.1287 0.5943 0.067 Uiso 1 1 calc R . .
H3B H 0.4005 0.0552 0.5167 0.067 Uiso 1 1 calc R . .
H3C H 0.3217 0.1351 0.5315 0.067 Uiso 1 1 calc R . .
C4 C 0.34768(19) 0.1898(2) 0.34809(19) 0.0538(8) Uani 1 1 d . A .
H4A H 0.2791 0.2102 0.3577 0.081 Uiso 1 1 calc R . .
H4B H 0.3415 0.1267 0.3258 0.081 Uiso 1 1 calc R . .
H4C H 0.3696 0.2298 0.3045 0.081 Uiso 1 1 calc R . .
C5 C 0.66421(16) 0.13118(14) 0.52281(14) 0.0234(4) Uani 1 1 d . A .
C6 C 0.74826(16) 0.08600(14) 0.49476(15) 0.0259(5) Uani 1 1 d . A .
C7 C 0.71865(16) 0.07542(14) 0.40197(15) 0.0260(5) Uani 1 1 d . A .
C8 C 0.61670(16) 0.11486(14) 0.37149(14) 0.0246(4) Uani 1 1 d . A .
C9 C 0.54876(18) 0.09936(17) 0.28080(15) 0.0344(5) Uani 1 1 d . . .
H9A H 0.5931 0.0800 0.2403 0.052 Uiso 1 1 calc R A .
H9B H 0.5122 0.1563 0.2589 0.052 Uiso 1 1 calc R . .
H9C H 0.4966 0.0516 0.2838 0.052 Uiso 1 1 calc R . .
C10 C 0.7783(2) 0.01676(16) 0.34914(18) 0.0392(6) Uani 1 1 d . . .
H10A H 0.8527 0.0356 0.3618 0.059 Uiso 1 1 calc R A .
H10B H 0.7474 0.0242 0.2856 0.059 Uiso 1 1 calc R . .
H10C H 0.7735 -0.0476 0.3658 0.059 Uiso 1 1 calc R . .
C11 C 0.84421(18) 0.04496(16) 0.55464(17) 0.0382(6) Uani 1 1 d . . .
H11A H 0.8265 -0.0155 0.5746 0.057 Uiso 1 1 calc R A .
H11B H 0.8681 0.0848 0.6063 0.057 Uiso 1 1 calc R . .
H11C H 0.9007 0.0388 0.5221 0.057 Uiso 1 1 calc R . .
C12 C 0.65818(18) 0.13948(16) 0.61940(14) 0.0318(5) Uani 1 1 d . . .
H12A H 0.6353 0.0810 0.6399 0.048 Uiso 1 1 calc R A .
H12B H 0.6073 0.1874 0.6254 0.048 Uiso 1 1 calc R . .
H12C H 0.7280 0.1554 0.6554 0.048 Uiso 1 1 calc R . .
C13 C 0.84467(16) 0.29878(14) 0.34301(14) 0.0226(4) Uani 1 1 d . A .
Si2 Si 0.98408(5) 0.25900(4) 0.35171(4) 0.02663(15) Uani 1 1 d . . .
C14 C 1.0654(2) 0.35727(18) 0.32743(19) 0.0430(6) Uani 1 1 d . A .
H14A H 1.0778 0.4001 0.3776 0.065 Uiso 1 1 calc R . .
H14B H 1.0277 0.3888 0.2736 0.065 Uiso 1 1 calc R . .
H14C H 1.1333 0.3345 0.3183 0.065 Uiso 1 1 calc R . .
C15 C 0.9975(2) 0.16673(18) 0.27120(19) 0.0459(7) Uani 1 1 d . A .
H15A H 1.0724 0.1515 0.2776 0.069 Uiso 1 1 calc R . .
H15B H 0.9682 0.1880 0.2105 0.069 Uiso 1 1 calc R . .
H15C H 0.9589 0.1122 0.2833 0.069 Uiso 1 1 calc R . .
C16 C 1.0443(2) 0.2149(2) 0.46517(17) 0.0456(7) Uani 1 1 d . A .
H16A H 1.1177 0.1967 0.4678 0.068 Uiso 1 1 calc R . .
H16B H 1.0040 0.1618 0.4781 0.068 Uiso 1 1 calc R . .
H16C H 1.0428 0.2630 0.5091 0.068 Uiso 1 1 calc R . .
C17 C 0.81798(16) 0.37451(14) 0.39310(14) 0.0235(4) Uani 1 1 d . A .
C18 C 0.70841(16) 0.39202(14) 0.36682(14) 0.0248(5) Uani 1 1 d . A .
C19 C 0.66563(16) 0.33051(15) 0.29722(14) 0.0268(5) Uani 1 1 d . A .
C20 C 0.74840(17) 0.27436(15) 0.28142(14) 0.0255(5) Uani 1 1 d . A .
C21 C 0.73986(19) 0.21233(17) 0.20201(15) 0.0362(6) Uani 1 1 d . . .
H21A H 0.6653 0.1984 0.1770 0.054 Uiso 1 1 calc R A .
H21B H 0.7784 0.1553 0.2205 0.054 Uiso 1 1 calc R . .
H21C H 0.7703 0.2430 0.1570 0.054 Uiso 1 1 calc R . .
C22 C 0.55429(17) 0.33765(17) 0.24227(17) 0.0381(6) Uani 1 1 d . . .
H22A H 0.5042 0.3323 0.2811 0.057 Uiso 1 1 calc R A .
H22B H 0.5415 0.2883 0.1981 0.057 Uiso 1 1 calc R . .
H22C H 0.5448 0.3970 0.2118 0.057 Uiso 1 1 calc R . .
C23 C 0.65018(19) 0.47061(15) 0.39782(17) 0.0355(5) Uani 1 1 d . . .
H23A H 0.6731 0.5284 0.3758 0.053 Uiso 1 1 calc R A .
H23B H 0.6657 0.4716 0.4629 0.053 Uiso 1 1 calc R . .
H23C H 0.5740 0.4629 0.3748 0.053 Uiso 1 1 calc R . .
C24 C 0.89452(17) 0.43809(15) 0.45122(15) 0.0312(5) Uani 1 1 d . . .
H24A H 0.9133 0.4879 0.4150 0.047 Uiso 1 1 calc R A .
H24B H 0.9584 0.4042 0.4793 0.047 Uiso 1 1 calc R . .
H24C H 0.8617 0.4637 0.4973 0.047 Uiso 1 1 calc R . .
C25A C 0.8196(3) 0.2852(2) 0.5656(2) 0.0225(7) Uani 0.881(4) 1 d P A 1
H25A H 0.8396 0.2315 0.6050 0.027 Uiso 0.881(4) 1 calc PR A 1
H25B H 0.8849 0.3183 0.5612 0.027 Uiso 0.881(4) 1 calc PR A 1
C26A C 0.7474(3) 0.3472(2) 0.60250(17) 0.0265(6) Uani 0.881(4) 1 d P A 1
H26A H 0.6793 0.3231 0.6022 0.032 Uiso 0.881(4) 1 calc PR A 1
C27A C 0.7655(2) 0.43105(17) 0.63542(16) 0.0307(6) Uani 0.881(4) 1 d P A 1
H27A H 0.8340 0.4559 0.6386 0.037 Uiso 0.881(4) 1 calc PR A 1
C28A C 0.6881(2) 0.48971(19) 0.66791(19) 0.0400(8) Uani 0.881(4) 1 d P A 1
H28A H 0.6188 0.4598 0.6551 0.060 Uiso 0.881(4) 1 calc PR A 1
H28B H 0.6827 0.5492 0.6378 0.060 Uiso 0.881(4) 1 calc PR A 1
H28C H 0.7120 0.4988 0.7322 0.060 Uiso 0.881(4) 1 calc PR A 1
Cl1B Cl 0.8029(6) 0.3192(5) 0.5885(4) 0.032(3) Uani 0.119(4) 1 d P A 2

loop_
_atom_site_aniso_label
_atom_site_aniso_U_11
_atom_site_aniso_U_22
_atom_site_aniso_U_33
_atom_site_aniso_U_23
_atom_site_aniso_U_13
_atom_site_aniso_U_12
Ti1 0.01847(18) 0.01969(19) 0.0191(2) 0.00002(14) 0.00277(14) -0.00214(14)
C1 0.0231(10) 0.0208(10) 0.0263(11) -0.0020(8) 0.0074(9) -0.0042(8)
Si1 0.0210(3) 0.0277(3) 0.0320(4) -0.0014(3) 0.0073(2) -0.0011(2)
C2 0.0360(13) 0.0314(13) 0.0587(17) 0.0020(12) 0.0143(12) 0.0053(11)
C3 0.0317(13) 0.0404(14) 0.0683(19) 0.0061(13) 0.0243(13) -0.0040(11)
C4 0.0243(12) 0.086(2) 0.0477(17) -0.0073(16) 0.0017(11) 0.0047(14)
C5 0.0249(10) 0.0197(10) 0.0260(11) 0.0009(8) 0.0065(8) -0.0031(8)
C6 0.0230(10) 0.0202(10) 0.0350(13) 0.0053(9) 0.0077(9) -0.0017(8)
C7 0.0273(11) 0.0179(10) 0.0356(13) -0.0014(9) 0.0128(9) -0.0038(8)
C8 0.0253(10) 0.0210(10) 0.0288(11) -0.0038(8) 0.0085(9) -0.0068(8)
C9 0.0354(12) 0.0380(13) 0.0306(13) -0.0105(10) 0.0086(10) -0.0123(10)
C10 0.0429(14) 0.0281(12) 0.0542(16) -0.0033(11) 0.0271(13) 0.0008(10)
C11 0.0316(12) 0.0328(13) 0.0486(15) 0.0092(11) 0.0058(11) 0.0059(10)
C12 0.0367(12) 0.0316(12) 0.0279(12) 0.0055(9) 0.0091(10) -0.0041(10)
C13 0.0220(10) 0.0238(10) 0.0221(11) 0.0003(8) 0.0052(8) -0.0032(8)
Si2 0.0224(3) 0.0307(3) 0.0283(3) 0.0000(2) 0.0090(2) -0.0021(2)
C14 0.0350(13) 0.0437(15) 0.0566(17) -0.0004(13) 0.0236(12) -0.0078(11)
C15 0.0396(14) 0.0462(16) 0.0570(18) -0.0128(13) 0.0218(13) 0.0001(12)
C16 0.0318(13) 0.0636(18) 0.0405(15) 0.0100(13) 0.0063(11) 0.0131(12)
C17 0.0240(10) 0.0217(10) 0.0250(11) 0.0014(8) 0.0056(8) -0.0050(8)
C18 0.0259(11) 0.0224(11) 0.0271(12) 0.0065(8) 0.0079(9) -0.0003(8)
C19 0.0240(10) 0.0301(11) 0.0236(11) 0.0092(9) -0.0003(9) -0.0028(9)
C20 0.0287(11) 0.0275(11) 0.0197(11) 0.0012(8) 0.0042(9) -0.0056(9)
C21 0.0385(13) 0.0462(14) 0.0231(12) -0.0055(10) 0.0052(10) -0.0087(11)
C22 0.0269(12) 0.0438(14) 0.0379(14) 0.0123(11) -0.0051(10) -0.0007(10)
C23 0.0368(13) 0.0264(12) 0.0450(15) 0.0070(10) 0.0127(11) 0.0061(10)
C24 0.0331(12) 0.0288(12) 0.0319(13) -0.0037(9) 0.0074(10) -0.0095(9)
C25A 0.0264(14) 0.0212(17) 0.0189(17) -0.0020(12) 0.0030(12) -0.0040(13)
C26A 0.0249(15) 0.0305(15) 0.0208(14) 0.0025(10) -0.0015(12) -0.0048(13)
C27A 0.0336(14) 0.0283(14) 0.0279(14) 0.0029(11) 0.0022(11) -0.0023(11)
C28A 0.0489(17) 0.0307(15) 0.0417(17) -0.0017(12) 0.0128(14) 0.0018(13)
Cl1B 0.039(5) 0.036(4) 0.017(3) -0.002(3) -0.003(3) -0.010(4)

loop_
_atom_type_symbol
_atom_type_description
_atom_type_scat_dispersion_real
_atom_type_scat_dispersion_imag
_atom_type_scat_source
C C 0.0033 0.0016 'International Tables Vol C Tables 4.2.6.8 and 6.1.1.4'
H H 0.0000 0.0000 'International Tables Vol C Tables 4.2.6.8 and 6.1.1.4'
Si Si 0.0817 0.0704 'International Tables Vol C Tables 4.2.6.8 and 6.1.1.4'
Ti Ti 0.2776 0.4457 'International Tables Vol C Tables 4.2.6.8 and 6.1.1.4'
Cl Cl 0.1484 0.1585 'International Tables Vol C Tables 4.2.6.8 and 6.1.1.4'

loop_
_geom_angle_atom_site_label_1
_geom_angle_atom_site_label_2
_geom_angle_atom_site_label_3
_geom_angle
C25A Ti1 C13 100.37(10)
C25A Ti1 C1 108.77(10)
C13 Ti1 C1 150.70(7)
C25A Ti1 C17 79.68(10)
C13 Ti1 C17 35.10(7)
C1 Ti1 C17 153.99(7)
C25A Ti1 C8 136.40(10)
C13 Ti1 C8 117.51(7)
C1 Ti1 C8 34.98(7)
C17 Ti1 C8 143.92(7)
C25A Ti1 C5 80.16(10)
C13 Ti1 C5 157.81(7)
C1 Ti1 C5 34.46(7)
C17 Ti1 C5 158.99(7)
C8 Ti1 C5 56.55(7)
C25A Ti1 C20 134.03(10)
C13 Ti1 C20 34.88(7)
C1 Ti1 C20 116.83(7)
C17 Ti1 C20 56.73(7)
C8 Ti1 C20 88.10(7)
C5 Ti1 C20 144.28(7)
C25A Ti1 C18 96.04(10)
C13 Ti1 C18 58.03(7)
C1 Ti1 C18 119.98(7)
C17 Ti1 C18 34.08(7)
C8 Ti1 C18 121.44(7)
C5 Ti1 C18 144.16(7)
C20 Ti1 C18 56.48(7)
C25A Ti1 C6 85.48(10)
C13 Ti1 C6 123.84(7)
C1 Ti1 C6 57.44(7)
C17 Ti1 C6 148.51(7)
C8 Ti1 C6 56.34(7)
C5 Ti1 C6 33.99(7)
C20 Ti1 C6 123.68(7)
C18 Ti1 C6 177.38(7)
C25A Ti1 C7 117.73(10)
C13 Ti1 C7 106.12(7)
C1 Ti1 C7 57.47(7)
C17 Ti1 C7 141.18(7)
C8 Ti1 C7 34.01(7)
C5 Ti1 C7 56.01(7)
C20 Ti1 C7 92.45(7)
C18 Ti1 C7 145.57(8)
C6 Ti1 C7 33.42(8)
C25A Ti1 C19 129.74(10)
C13 Ti1 C19 57.56(7)
C1 Ti1 C19 103.38(7)
C17 Ti1 C19 56.25(7)
C8 Ti1 C19 90.55(7)
C5 Ti1 C19 137.74(7)
C20 Ti1 C19 33.75(7)
C18 Ti1 C19 33.77(7)
C6 Ti1 C19 144.78(8)
C7 Ti1 C19 111.97(8)
C25A Ti1 Cl1B 12.22(17)
C13 Ti1 Cl1B 103.81(15)
C1 Ti1 Cl1B 105.34(15)
C17 Ti1 Cl1B 77.60(14)
C8 Ti1 Cl1B 137.50(15)
C5 Ti1 Cl1B 81.45(14)
C20 Ti1 Cl1B 134.23(14)
C18 Ti1 Cl1B 87.98(16)
C6 Ti1 Cl1B 93.17(15)
C7 Ti1 Cl1B 126.43(16)
C19 Ti1 Cl1B 121.55(16)
C5 C1 C8 106.06(18)
C5 C1 Si1 123.27(15)
C8 C1 Si1 129.16(16)
C5 C1 Ti1 74.06(11)
C8 C1 Ti1 73.71(11)
Si1 C1 Ti1 128.18(10)
C4 Si1 C2 107.25(13)
C4 Si1 C3 105.63(13)
C2 Si1 C3 108.18(12)
C4 Si1 C1 113.89(11)
C2 Si1 C1 112.62(10)
C3 Si1 C1 108.91(10)
Si1 C2 H2A 109.5
Si1 C2 H2B 109.5
H2A C2 H2B 109.5
Si1 C2 H2C 109.5
H2A C2 H2C 109.5
H2B C2 H2C 109.5
Si1 C3 H3A 109.5
Si1 C3 H3B 109.5
H3A C3 H3B 109.5
Si1 C3 H3C 109.5
H3A C3 H3C 109.5
H3B C3 H3C 109.5
Si1 C4 H4A 109.5
Si1 C4 H4B 109.5
H4A C4 H4B 109.5
Si1 C4 H4C 109.5
H4A C4 H4C 109.5
H4B C4 H4C 109.5
C6 C5 C1 109.32(18)
C6 C5 C12 123.19(19)
C1 C5 C12 126.74(19)
C6 C5 Ti1 73.91(11)
C1 C5 Ti1 71.48(11)
C12 C5 Ti1 128.74(14)
C7 C6 C5 107.85(19)
C7 C6 C11 125.8(2)
C5 C6 C11 125.8(2)
C7 C6 Ti1 73.45(12)
C5 C6 Ti1 72.10(11)
C11 C6 Ti1 126.71(15)
C6 C7 C8 108.41(18)
C6 C7 C10 123.7(2)
C8 C7 C10 127.0(2)
C6 C7 Ti1 73.13(12)
C8 C7 Ti1 71.87(11)
C10 C7 Ti1 129.29(14)
C7 C8 C1 108.30(19)
C7 C8 C9 123.99(19)
C1 C8 C9 126.25(19)
C7 C8 Ti1 74.12(12)
C1 C8 Ti1 71.30(11)
C9 C8 Ti1 131.30(15)
C8 C9 H9A 109.5
C8 C9 H9B 109.5
H9A C9 H9B 109.5
C8 C9 H9C 109.5
H9A C9 H9C 109.5
H9B C9 H9C 109.5
C7 C10 H10A 109.5
C7 C10 H10B 109.5
H10A C10 H10B 109.5
C7 C10 H10C 109.5
H10A C10 H10C 109.5
H10B C10 H10C 109.5
C6 C11 H11A 109.5
C6 C11 H11B 109.5
H11A C11 H11B 109.5
C6 C11 H11C 109.5
H11A C11 H11C 109.5
H11B C11 H11C 109.5
C5 C12 H12A 109.5
C5 C12 H12B 109.5
H12A C12 H12B 109.5
C5 C12 H12C 109.5
H12A C12 H12C 109.5
H12B C12 H12C 109.5
C17 C13 C20 105.64(17)
C17 C13 Si2 122.97(15)
C20 C13 Si2 130.79(16)
C17 C13 Ti1 73.46(11)
C20 C13 Ti1 74.74(11)
Si2 C13 Ti1 123.55(10)
C16 Si2 C15 107.07(13)
C16 Si2 C14 108.44(13)
C15 Si2 C14 106.33(12)
C16 Si2 C13 111.73(10)
C15 Si2 C13 113.99(11)
C14 Si2 C13 109.02(11)
Si2 C14 H14A 109.5
Si2 C14 H14B 109.5
H14A C14 H14B 109.5
Si2 C14 H14C 109.5
H14A C14 H14C 109.5
H14B C14 H14C 109.5
Si2 C15 H15A 109.5
Si2 C15 H15B 109.5
H15A C15 H15B 109.5
Si2 C15 H15C 109.5
H15A C15 H15C 109.5
H15B C15 H15C 109.5
Si2 C16 H16A 109.5
Si2 C16 H16B 109.5
H16A C16 H16B 109.5
Si2 C16 H16C 109.5
H16A C16 H16C 109.5
H16B C16 H16C 109.5
C18 C17 C13 109.43(18)
C18 C17 C24 123.31(19)
C13 C17 C24 126.26(18)
C18 C17 Ti1 74.22(11)
C13 C17 Ti1 71.44(11)
C24 C17 Ti1 129.79(15)
C17 C18 C19 107.64(18)
C17 C18 C23 126.1(2)
C19 C18 C23 125.7(2)
C17 C18 Ti1 71.70(11)
C19 C18 Ti1 74.05(12)
C23 C18 Ti1 126.40(14)
C20 C19 C18 108.30(18)
C20 C19 C22 127.8(2)
C18 C19 C22 123.2(2)
C20 C19 Ti1 72.13(12)
C18 C19 Ti1 72.18(12)
C22 C19 Ti1 128.99(15)
C19 C20 C13 108.89(18)
C19 C20 C21 124.5(2)
C13 C20 C21 125.67(19)
C19 C20 Ti1 74.12(12)
C13 C20 Ti1 70.38(11)
C21 C20 Ti1 130.28(15)
C20 C21 H21A 109.5
C20 C21 H21B 109.5
H21A C21 H21B 109.5
C20 C21 H21C 109.5
H21A C21 H21C 109.5
H21B C21 H21C 109.5
C19 C22 H22A 109.5
C19 C22 H22B 109.5
H22A C22 H22B 109.5
C19 C22 H22C 109.5
H22A C22 H22C 109.5
H22B C22 H22C 109.5
C18 C23 H23A 109.5
C18 C23 H23B 109.5
H23A C23 H23B 109.5
C18 C23 H23C 109.5
H23A C23 H23C 109.5
H23B C23 H23C 109.5
C17 C24 H24A 109.5
C17 C24 H24B 109.5
H24A C24 H24B 109.5
C17 C24 H24C 109.5
H24A C24 H24C 109.5
H24B C24 H24C 109.5
C26A C25A Ti1 107.4(2)
C26A C25A H25A 110.2
Ti1 C25A H25A 110.2
C26A C25A H25B 110.2
Ti1 C25A H25B 110.2
H25A C25A H25B 108.5
C27A C26A C25A 128.9(3)
C27A C26A H26A 115.5
C25A C26A H26A 115.5
C26A C27A C28A 125.7(3)
C26A C27A H27A 117.1
C28A C27A H27A 117.1

loop_
_geom_bond_atom_site_label_1
_geom_bond_atom_site_label_2
_geom_bond_distance
Ti1 C25A 2.225(4)
Ti1 C13 2.366(2)
Ti1 C1 2.3861(19)
Ti1 C17 2.392(2)
Ti1 C8 2.418(2)
Ti1 C5 2.420(2)
Ti1 C20 2.423(2)
Ti1 C18 2.425(2)
Ti1 C6 2.443(2)
Ti1 C7 2.447(2)
Ti1 C19 2.449(2)
Ti1 Cl1B 2.656(6)
C1 C5 1.424(3)
C1 C8 1.444(3)
C1 Si1 1.883(2)
Si1 C4 1.864(3)
Si1 C2 1.868(3)
Si1 C3 1.873(2)
C2 H2A 0.9800
C2 H2B 0.9800
C2 H2C 0.9800
C3 H3A 0.9800
C3 H3B 0.9800
C3 H3C 0.9800
C4 H4A 0.9800
C4 H4B 0.9800
C4 H4C 0.9800
C5 C6 1.421(3)
C5 C12 1.515(3)
C6 C7 1.406(3)
C6 C11 1.500(3)
C7 C8 1.423(3)
C7 C10 1.509(3)
C8 C9 1.496(3)
C9 H9A 0.9800
C9 H9B 0.9800
C9 H9C 0.9800
C10 H10A 0.9800
C10 H10B 0.9800
C10 H10C 0.9800
C11 H11A 0.9800
C11 H11B 0.9800
C11 H11C 0.9800
C12 H12A 0.9800
C12 H12B 0.9800
C12 H12C 0.9800
C13 C17 1.435(3)
C13 C20 1.436(3)
C13 Si2 1.875(2)
Si2 C16 1.867(3)
Si2 C15 1.867(2)
Si2 C14 1.867(2)
C14 H14A 0.9800
C14 H14B 0.9800
C14 H14C 0.9800
C15 H15A 0.9800
C15 H15B 0.9800
C15 H15C 0.9800
C16 H16A 0.9800
C16 H16B 0.9800
C16 H16C 0.9800
C17 C18 1.412(3)
C17 C24 1.502(3)
C18 C19 1.416(3)
C18 C23 1.509(3)
C19 C20 1.414(3)
C19 C22 1.507(3)
C20 C21 1.508(3)
C21 H21A 0.9800
C21 H21B 0.9800
C21 H21C 0.9800
C22 H22A 0.9800
C22 H22B 0.9800
C22 H22C 0.9800
C23 H23A 0.9800
C23 H23B 0.9800
C23 H23C 0.9800
C24 H24A 0.9800
C24 H24B 0.9800
C24 H24C 0.9800
C25A C26A 1.504(6)
C25A H25A 0.9900
C25A H25B 0.9900
C26A C27A 1.326(4)
C26A H26A 0.9500
C27A C28A 1.489(4)
C27A H27A 0.9500
C28A H28A 0.9800
C28A H28B 0.9800
C28A H28C 0.9800

loop_
_geom_torsion_atom_site_label_1
_geom_torsion_atom_site_label_2
_geom_torsion_atom_site_label_3
_geom_torsion_atom_site_label_4
_geom_torsion
C25A Ti1 C1 C5 -35.49(15)
C13 Ti1 C1 C5 138.34(15)
C17 Ti1 C1 C5 -140.87(16)
C8 Ti1 C1 C5 112.53(17)
C20 Ti1 C1 C5 150.58(12)
C18 Ti1 C1 C5 -144.43(12)
C6 Ti1 C1 C5 36.09(12)
C7 Ti1 C1 C5 75.98(13)
C19 Ti1 C1 C5 -176.29(12)
Cl1B Ti1 C1 C5 -47.8(2)
C25A Ti1 C1 C8 -148.02(15)
C13 Ti1 C1 C8 25.8(2)
C17 Ti1 C1 C8 106.60(18)
C5 Ti1 C1 C8 -112.53(17)
C20 Ti1 C1 C8 38.05(14)
C18 Ti1 C1 C8 103.04(13)
C6 Ti1 C1 C8 -76.44(13)
C7 Ti1 C1 C8 -36.55(12)
C19 Ti1 C1 C8 71.18(13)
Cl1B Ti1 C1 C8 -160.3(2)
C25A Ti1 C1 Si1 84.58(16)
C13 Ti1 C1 Si1 -101.58(17)
C17 Ti1 C1 Si1 -20.8(2)
C8 Ti1 C1 Si1 -127.4(2)
C5 Ti1 C1 Si1 120.08(19)
C20 Ti1 C1 Si1 -89.35(14)
C18 Ti1 C1 Si1 -24.35(16)
C6 Ti1 C1 Si1 156.17(16)
C7 Ti1 C1 Si1 -163.94(16)
C19 Ti1 C1 Si1 -56.22(14)
Cl1B Ti1 C1 Si1 72.3(2)
C5 C1 Si1 C4 -165.93(18)
C8 C1 Si1 C4 -1.9(2)
Ti1 C1 Si1 C4 98.44(16)
C5 C1 Si1 C2 71.7(2)
C8 C1 Si1 C2 -124.4(2)
Ti1 C1 Si1 C2 -23.96(17)
C5 C1 Si1 C3 -48.3(2)
C8 C1 Si1 C3 115.6(2)
Ti1 C1 Si1 C3 -143.96(13)
C8 C1 C5 C6 2.6(2)
Si1 C1 C5 C6 169.73(14)
Ti1 C1 C5 C6 -64.72(14)
C8 C1 C5 C12 -167.69(19)
Si1 C1 C5 C12 -0.6(3)
Ti1 C1 C5 C12 125.0(2)
C8 C1 C5 Ti1 67.31(13)
Si1 C1 C5 Ti1 -125.55(15)
C25A Ti1 C5 C6 -96.54(15)
C13 Ti1 C5 C6 -3.2(3)
C1 Ti1 C5 C6 117.37(17)
C17 Ti1 C5 C6 -113.1(2)
C8 Ti1 C5 C6 77.97(13)
C20 Ti1 C5 C6 68.70(18)
C18 Ti1 C5 C6 176.76(13)
C7 Ti1 C5 C6 36.80(12)
C19 Ti1 C5 C6 122.73(14)
Cl1B Ti1 C5 C6 -108.9(2)
C25A Ti1 C5 C1 146.09(15)
C13 Ti1 C5 C1 -120.55(19)
C17 Ti1 C5 C1 129.50(19)
C8 Ti1 C5 C1 -39.40(11)
C20 Ti1 C5 C1 -48.67(18)
C18 Ti1 C5 C1 59.39(17)
C6 Ti1 C5 C1 -117.37(17)
C7 Ti1 C5 C1 -80.57(13)
C19 Ti1 C5 C1 5.36(17)
Cl1B Ti1 C5 C1 133.8(2)
C25A Ti1 C5 C12 23.4(2)
C13 Ti1 C5 C12 116.8(2)
C1 Ti1 C5 C12 -122.7(2)
C17 Ti1 C5 C12 6.8(3)
C8 Ti1 C5 C12 -162.1(2)
C20 Ti1 C5 C12 -171.36(17)
C18 Ti1 C5 C12 -63.3(2)
C6 Ti1 C5 C12 119.9(2)
C7 Ti1 C5 C12 156.7(2)
C19 Ti1 C5 C12 -117.32(19)
Cl1B Ti1 C5 C12 11.1(2)
C1 C5 C6 C7 -2.1(2)
C12 C5 C6 C7 168.61(19)
Ti1 C5 C6 C7 -65.25(14)
C1 C5 C6 C11 -174.0(2)
C12 C5 C6 C11 -3.3(3)
Ti1 C5 C6 C11 122.8(2)
C1 C5 C6 Ti1 63.17(14)
C12 C5 C6 Ti1 -126.13(19)
C25A Ti1 C6 C7 -165.31(14)
C13 Ti1 C6 C7 -65.85(14)
C1 Ti1 C6 C7 79.00(13)
C17 Ti1 C6 C7 -103.55(17)
C8 Ti1 C6 C7 36.96(12)
C5 Ti1 C6 C7 115.60(18)
C20 Ti1 C6 C7 -23.58(15)
C19 Ti1 C6 C7 14.37(19)
Cl1B Ti1 C6 C7 -174.8(2)
C25A Ti1 C6 C5 79.09(15)
C13 Ti1 C6 C5 178.56(12)
C1 Ti1 C6 C5 -36.60(12)
C17 Ti1 C6 C5 140.85(14)
C8 Ti1 C6 C5 -78.64(13)
C20 Ti1 C6 C5 -139.18(12)
C7 Ti1 C6 C5 -115.60(18)
C19 Ti1 C6 C5 -101.23(16)
Cl1B Ti1 C6 C5 69.6(2)
C25A Ti1 C6 C11 -42.7(2)
C13 Ti1 C6 C11 56.8(2)
C1 Ti1 C6 C11 -158.3(2)
C17 Ti1 C6 C11 19.1(3)
C8 Ti1 C6 C11 159.6(2)
C5 Ti1 C6 C11 -121.7(3)
C20 Ti1 C6 C11 99.1(2)
C7 Ti1 C6 C11 122.7(2)
C19 Ti1 C6 C11 137.02(19)
Cl1B Ti1 C6 C11 -52.2(3)
C5 C6 C7 C8 0.7(2)
C11 C6 C7 C8 172.7(2)
Ti1 C6 C7 C8 -63.66(14)
C5 C6 C7 C10 -169.25(19)
C11 C6 C7 C10 2.7(3)
Ti1 C6 C7 C10 126.38(19)
C5 C6 C7 Ti1 64.36(14)
C11 C6 C7 Ti1 -123.7(2)
C25A Ti1 C7 C6 16.60(16)
C13 Ti1 C7 C6 127.92(12)
C1 Ti1 C7 C6 -78.90(13)
C17 Ti1 C7 C6 125.90(13)
C8 Ti1 C7 C6 -116.52(17)
C5 Ti1 C7 C6 -37.45(11)
C20 Ti1 C7 C6 160.54(12)
C18 Ti1 C7 C6 -175.67(12)
C19 Ti1 C7 C6 -171.12(12)
Cl1B Ti1 C7 C6 6.4(2)
C25A Ti1 C7 C8 133.12(15)
C13 Ti1 C7 C8 -115.56(13)
C1 Ti1 C7 C8 37.62(12)
C17 Ti1 C7 C8 -117.58(14)
C5 Ti1 C7 C8 79.08(13)
C20 Ti1 C7 C8 -82.94(13)
C18 Ti1 C7 C8 -59.15(18)
C6 Ti1 C7 C8 116.52(17)
C19 Ti1 C7 C8 -54.60(13)
Cl1B Ti1 C7 C8 123.0(2)
C25A Ti1 C7 C10 -103.5(2)
C13 Ti1 C7 C10 7.8(2)
C1 Ti1 C7 C10 161.0(2)
C17 Ti1 C7 C10 5.8(3)
C8 Ti1 C7 C10 123.3(3)
C5 Ti1 C7 C10 -157.6(2)
C20 Ti1 C7 C10 40.4(2)
C18 Ti1 C7 C10 64.2(3)
C6 Ti1 C7 C10 -120.1(3)
C19 Ti1 C7 C10 68.7(2)
Cl1B Ti1 C7 C10 -113.7(3)
C6 C7 C8 C1 0.9(2)
C10 C7 C8 C1 170.45(19)
Ti1 C7 C8 C1 -63.57(14)
C6 C7 C8 C9 -166.04(19)
C10 C7 C8 C9 3.5(3)
Ti1 C7 C8 C9 129.5(2)
C6 C7 C8 Ti1 64.48(14)
C10 C7 C8 Ti1 -126.0(2)
C5 C1 C8 C7 -2.1(2)
Si1 C1 C8 C7 -168.25(15)
Ti1 C1 C8 C7 65.41(14)
C5 C1 C8 C9 164.4(2)
Si1 C1 C8 C9 -1.7(3)
Ti1 C1 C8 C9 -128.0(2)
C5 C1 C8 Ti1 -67.55(13)
Si1 C1 C8 Ti1 126.34(17)
C25A Ti1 C8 C7 -69.52(19)
C13 Ti1 C8 C7 77.74(14)
C1 Ti1 C8 C7 -116.16(18)
C17 Ti1 C8 C7 109.36(15)
C5 Ti1 C8 C7 -77.37(13)
C20 Ti1 C8 C7 97.23(13)
C18 Ti1 C8 C7 145.33(12)
C6 Ti1 C8 C7 -36.31(12)
C19 Ti1 C8 C7 130.89(13)
Cl1B Ti1 C8 C7 -87.4(3)
C25A Ti1 C8 C1 46.6(2)
C13 Ti1 C8 C1 -166.10(12)
C17 Ti1 C8 C1 -134.48(14)
C5 Ti1 C8 C1 38.79(12)
C20 Ti1 C8 C1 -146.61(13)
C18 Ti1 C8 C1 -98.52(13)
C6 Ti1 C8 C1 79.85(13)
C7 Ti1 C8 C1 116.16(18)
C19 Ti1 C8 C1 -112.95(13)
Cl1B Ti1 C8 C1 28.8(3)
C25A Ti1 C8 C9 168.9(2)
C13 Ti1 C8 C9 -43.8(2)
C1 Ti1 C8 C9 122.3(2)
C17 Ti1 C8 C9 -12.2(3)
C5 Ti1 C8 C9 161.0(2)
C20 Ti1 C8 C9 -24.4(2)
C18 Ti1 C8 C9 23.7(2)
C6 Ti1 C8 C9 -157.9(2)
C7 Ti1 C8 C9 -121.6(2)
C19 Ti1 C8 C9 9.3(2)
Cl1B Ti1 C8 C9 151.0(3)
C25A Ti1 C13 C17 -54.75(15)
C1 Ti1 C13 C17 131.18(15)
C8 Ti1 C13 C17 147.53(11)
C5 Ti1 C13 C17 -144.12(18)
C20 Ti1 C13 C17 111.87(17)
C18 Ti1 C13 C17 35.93(11)
C6 Ti1 C13 C17 -146.25(12)
C7 Ti1 C13 C17 -177.80(12)
C19 Ti1 C13 C17 76.07(13)
Cl1B Ti1 C13 C17 -42.8(2)
C25A Ti1 C13 C20 -166.62(14)
C1 Ti1 C13 C20 19.3(2)
C17 Ti1 C13 C20 -111.87(17)
C8 Ti1 C13 C20 35.66(14)
C5 Ti1 C13 C20 104.0(2)
C18 Ti1 C13 C20 -75.94(13)
C6 Ti1 C13 C20 101.88(13)
C7 Ti1 C13 C20 70.33(13)
C19 Ti1 C13 C20 -35.80(12)
Cl1B Ti1 C13 C20 -154.6(2)
C25A Ti1 C13 Si2 64.21(15)
C1 Ti1 C13 Si2 -109.86(16)
C17 Ti1 C13 Si2 118.96(18)
C8 Ti1 C13 Si2 -93.52(13)
C5 Ti1 C13 Si2 -25.2(3)
C20 Ti1 C13 Si2 -129.17(19)
C18 Ti1 C13 Si2 154.89(15)
C6 Ti1 C13 Si2 -27.29(15)
C7 Ti1 C13 Si2 -58.84(13)
C19 Ti1 C13 Si2 -164.97(15)
Cl1B Ti1 C13 Si2 76.2(2)
C17 C13 Si2 C16 64.1(2)
C20 C13 Si2 C16 -126.1(2)
Ti1 C13 Si2 C16 -27.17(17)
C17 C13 Si2 C15 -174.31(17)
C20 C13 Si2 C15 -4.5(2)
Ti1 C13 Si2 C15 94.38(14)
C17 C13 Si2 C14 -55.7(2)
C20 C13 Si2 C14 114.1(2)
Ti1 C13 Si2 C14 -147.01(12)
C20 C13 C17 C18 3.4(2)
Si2 C13 C17 C18 175.36(15)
Ti1 C13 C17 C18 -65.00(14)
C20 C13 C17 C24 -165.4(2)
Si2 C13 C17 C24 6.6(3)
Ti1 C13 C17 C24 126.2(2)
C20 C13 C17 Ti1 68.39(13)
Si2 C13 C17 Ti1 -119.64(15)
C25A Ti1 C17 C18 -117.39(15)
C13 Ti1 C17 C18 117.35(18)
C1 Ti1 C17 C18 -5.5(2)
C8 Ti1 C17 C18 63.40(18)
C5 Ti1 C17 C18 -100.8(2)
C20 Ti1 C17 C18 77.95(13)
C6 Ti1 C17 C18 179.41(14)
C7 Ti1 C17 C18 120.73(14)
C19 Ti1 C17 C18 37.20(12)
Cl1B Ti1 C17 C18 -105.1(2)
C25A Ti1 C17 C13 125.26(15)
C1 Ti1 C17 C13 -122.86(17)
C8 Ti1 C17 C13 -53.96(17)
C5 Ti1 C17 C13 141.88(19)
C20 Ti1 C17 C13 -39.40(11)
C18 Ti1 C17 C13 -117.35(18)
C6 Ti1 C17 C13 62.06(19)
C7 Ti1 C17 C13 3.38(18)
C19 Ti1 C17 C13 -80.15(13)
Cl1B Ti1 C17 C13 137.5(2)
C25A Ti1 C17 C24 3.1(2)
C13 Ti1 C17 C24 -122.2(2)
C1 Ti1 C17 C24 115.0(2)
C8 Ti1 C17 C24 -176.12(16)
C5 Ti1 C17 C24 19.7(3)
C20 Ti1 C17 C24 -161.6(2)
C18 Ti1 C17 C24 120.5(2)
C6 Ti1 C17 C24 -60.1(3)
C7 Ti1 C17 C24 -118.79(19)
C19 Ti1 C17 C24 157.7(2)
Cl1B Ti1 C17 C24 15.4(3)
C13 C17 C18 C19 -2.6(2)
C24 C17 C18 C19 166.55(19)
Ti1 C17 C18 C19 -65.86(14)
C13 C17 C18 C23 -174.60(19)
C24 C17 C18 C23 -5.4(3)
Ti1 C17 C18 C23 122.2(2)
C13 C17 C18 Ti1 63.23(14)
C24 C17 C18 Ti1 -127.6(2)
C25A Ti1 C18 C17 61.46(15)
C13 Ti1 C18 C17 -37.02(12)
C1 Ti1 C18 C17 177.22(12)
C8 Ti1 C18 C17 -141.89(12)
C5 Ti1 C18 C17 143.01(13)
C20 Ti1 C18 C17 -78.73(13)
C7 Ti1 C18 C17 -107.64(15)
C19 Ti1 C18 C17 -115.25(18)
Cl1B Ti1 C18 C17 70.6(2)
C25A Ti1 C18 C19 176.70(14)
C13 Ti1 C18 C19 78.23(13)
C1 Ti1 C18 C19 -67.53(14)
C17 Ti1 C18 C19 115.25(18)
C8 Ti1 C18 C19 -26.64(14)
C5 Ti1 C18 C19 -101.74(15)
C20 Ti1 C18 C19 36.52(12)
C7 Ti1 C18 C19 7.61(19)
Cl1B Ti1 C18 C19 -174.1(2)
C25A Ti1 C18 C23 -60.4(2)
C13 Ti1 C18 C23 -158.8(2)
C1 Ti1 C18 C23 55.4(2)
C17 Ti1 C18 C23 -121.8(2)
C8 Ti1 C18 C23 96.28(19)
C5 Ti1 C18 C23 21.2(3)
C20 Ti1 C18 C23 159.4(2)
C7 Ti1 C18 C23 130.53(18)
C19 Ti1 C18 C23 122.9(2)
Cl1B Ti1 C18 C23 -51.2(2)
C17 C18 C19 C20 0.8(2)
C23 C18 C19 C20 172.79(19)
Ti1 C18 C19 C20 -63.53(14)
C17 C18 C19 C22 -170.28(19)
C23 C18 C19 C22 1.7(3)
Ti1 C18 C19 C22 125.4(2)
C17 C18 C19 Ti1 64.30(14)
C23 C18 C19 Ti1 -123.7(2)
C25A Ti1 C19 C20 112.49(16)
C13 Ti1 C19 C20 37.02(11)
C1 Ti1 C19 C20 -118.61(12)
C17 Ti1 C19 C20 79.19(13)
C8 Ti1 C19 C20 -85.75(12)
C5 Ti1 C19 C20 -121.73(13)
C18 Ti1 C19 C20 116.75(17)
C6 Ti1 C19 C20 -67.10(17)
C7 Ti1 C19 C20 -58.62(13)
Cl1B Ti1 C19 C20 123.7(2)
C25A Ti1 C19 C18 -4.26(18)
C13 Ti1 C19 C18 -79.73(13)
C1 Ti1 C19 C18 124.64(12)
C17 Ti1 C19 C18 -37.56(12)
C8 Ti1 C19 C18 157.50(12)
C5 Ti1 C19 C18 121.52(13)
C20 Ti1 C19 C18 -116.75(17)
C6 Ti1 C19 C18 176.15(12)
C7 Ti1 C19 C18 -175.37(12)
Cl1B Ti1 C19 C18 6.9(2)
C25A Ti1 C19 C22 -123.0(2)
C13 Ti1 C19 C22 161.5(2)
C1 Ti1 C19 C22 5.9(2)
C17 Ti1 C19 C22 -156.3(2)
C8 Ti1 C19 C22 38.8(2)
C5 Ti1 C19 C22 2.8(3)
C20 Ti1 C19 C22 124.5(3)
C18 Ti1 C19 C22 -118.7(3)
C6 Ti1 C19 C22 57.4(3)
C7 Ti1 C19 C22 65.9(2)
Cl1B Ti1 C19 C22 -111.8(3)
C18 C19 C20 C13 1.4(2)
C22 C19 C20 C13 171.9(2)
Ti1 C19 C20 C13 -62.20(14)
C18 C19 C20 C21 -168.1(2)
C22 C19 C20 C21 2.4(3)
Ti1 C19 C20 C21 128.3(2)
C18 C19 C20 Ti1 63.56(14)
C22 C19 C20 Ti1 -125.9(2)
C17 C13 C20 C19 -2.9(2)
Si2 C13 C20 C19 -173.98(16)
Ti1 C13 C20 C19 64.60(14)
C17 C13 C20 C21 166.4(2)
Si2 C13 C20 C21 -4.7(3)
Ti1 C13 C20 C21 -126.1(2)
C17 C13 C20 Ti1 -67.49(13)
Si2 C13 C20 Ti1 121.42(18)
C25A Ti1 C20 C19 -98.85(18)
C13 Ti1 C20 C19 -117.30(18)
C1 Ti1 C20 C19 73.14(13)
C17 Ti1 C20 C19 -77.64(13)
C8 Ti1 C20 C19 93.85(13)
C5 Ti1 C20 C19 101.58(15)
C18 Ti1 C20 C19 -36.54(12)
C6 Ti1 C20 C19 140.33(12)
C7 Ti1 C20 C19 127.58(12)
Cl1B Ti1 C20 C19 -81.8(3)
C25A Ti1 C20 C13 18.5(2)
C1 Ti1 C20 C13 -169.55(11)
C17 Ti1 C20 C13 39.67(11)
C8 Ti1 C20 C13 -148.85(12)
C5 Ti1 C20 C13 -141.12(13)
C18 Ti1 C20 C13 80.77(13)
C6 Ti1 C20 C13 -102.37(13)
C7 Ti1 C20 C13 -115.11(12)
C19 Ti1 C20 C13 117.30(18)
Cl1B Ti1 C20 C13 35.5(3)
C25A Ti1 C20 C21 139.1(2)
C13 Ti1 C20 C21 120.6(3)
C1 Ti1 C20 C21 -48.9(2)
C17 Ti1 C20 C21 160.3(2)
C8 Ti1 C20 C21 -28.2(2)
C5 Ti1 C20 C21 -20.5(3)
C18 Ti1 C20 C21 -158.6(2)
C6 Ti1 C20 C21 18.2(2)
C7 Ti1 C20 C21 5.5(2)
C19 Ti1 C20 C21 -122.1(2)
Cl1B Ti1 C20 C21 156.1(3)
C13 Ti1 C25A C26A 119.41(19)
C1 Ti1 C25A C26A -63.7(2)
C17 Ti1 C25A C26A 90.9(2)
C8 Ti1 C25A C26A -89.8(2)
C5 Ti1 C25A C26A -83.1(2)
C20 Ti1 C25A C26A 108.8(2)
C18 Ti1 C25A C26A 60.9(2)
C6 Ti1 C25A C26A -117.0(2)
C7 Ti1 C25A C26A -126.07(19)
C19 Ti1 C25A C26A 63.3(2)
Cl1B Ti1 C25A C26A 11.9(8)
Ti1 C25A C26A C27A -127.4(3)
C25A C26A C27A C28A 177.7(3)
